data_7203429
loop_
_publ_author_name
'Shirahata, Takashi'
'Kibune, Megumi'
'Maesato, Mitsuhiko'
'Kawashima, Tomohito'
'Saito, Gunzi'
'Imakubo, Tatsuro'

_publ_section_title
;
 New organic conductors based on dibromo- and diiodo-TSeFs with
 magnetic and non-magnetic MX4 counter anions (M = Fe, Ga; X = Cl, Br)
;
_journal_issue 33
_journal_name_full 'Journal of Materials Chemistry'
_journal_page_first 3381
_journal_paper_doi 10.1039/b605420j
_journal_volume 16
_journal_year 2006
_chemical_formula_sum 'C16 H8 Br4 Fe I4 S4 Se8'
_chemical_formula_weight 1843.23
_chemical_name_systematic
;
?
;
_space_group_IT_number 72
_symmetry_cell_setting orthorhombic
_symmetry_space_group_name_Hall '-I 2 2c'
_symmetry_space_group_name_H-M 'I b a m'
_atom_sites_solution_hydrogens geom
_atom_sites_solution_primary direct
_atom_sites_solution_secondary difmap
_audit_creation_method SHELXL-97
_cell_angle_alpha 90.00
_cell_angle_beta 90.00
_cell_angle_gamma 90.00
_cell_formula_units_Z 4
_cell_length_a 7.317(2)
_cell_length_b 36.582(12)
_cell_length_c 13.569(4)
_cell_measurement_reflns_used 1820
_cell_measurement_temperature 293
_cell_measurement_theta_max 26.32
_cell_measurement_theta_min 2.84
_cell_volume 3632.0(19)
_computing_cell_refinement 'Bruker SMART'
_computing_data_collection 'Bruker SMART'
_computing_data_reduction 'Bruker SAINT'
_computing_molecular_graphics 'Bruker SHELXTL'
_computing_publication_material 'Bruker SHELXTL'
_computing_structure_refinement 'SHELXL-97 (Sheldrick, 1997)'
_computing_structure_solution 'SHELXS-97 (Sheldrick, 1990)'
_diffrn_ambient_temperature 293
_diffrn_detector_area_resol_mean 8.366
_diffrn_measured_fraction_theta_full 0.995
_diffrn_measured_fraction_theta_max 0.995
_diffrn_measurement_device_type 'CCD area detector'
_diffrn_measurement_method 'phi and omega scans'
_diffrn_radiation_monochromator graphite
_diffrn_radiation_source 'fine-focus sealed tube'
_diffrn_radiation_type MoK\a
_diffrn_radiation_wavelength 0.71073
_diffrn_reflns_av_R_equivalents 0.0777
_diffrn_reflns_av_sigmaI/netI 0.0549
_diffrn_reflns_limit_h_max 9
_diffrn_reflns_limit_h_min -9
_diffrn_reflns_limit_k_max 30
_diffrn_reflns_limit_k_min -48
_diffrn_reflns_limit_l_max 17
_diffrn_reflns_limit_l_min -17
_diffrn_reflns_number 12816
_diffrn_reflns_theta_full 28.32
_diffrn_reflns_theta_max 28.32
_diffrn_reflns_theta_min 1.11
_diffrn_standards_number 47
_exptl_absorpt_coefficient_mu 16.476
_exptl_absorpt_correction_T_max 0.8526
_exptl_absorpt_correction_T_min 0.0687
_exptl_absorpt_correction_type analytical
_exptl_absorpt_process_details
;
XPREP; Bruker AXS, 2003
;
_exptl_crystal_colour black
_exptl_crystal_density_diffrn 3.371
_exptl_crystal_density_method 'not measured'
_exptl_crystal_description plate
_exptl_crystal_F_000 3272
_exptl_crystal_size_max 0.35
_exptl_crystal_size_mid 0.03
_exptl_crystal_size_min 0.01
_refine_diff_density_max 1.646
_refine_diff_density_min -0.993
_refine_diff_density_rms 0.294
_refine_ls_extinction_method none
_refine_ls_goodness_of_fit_ref 1.007
_refine_ls_hydrogen_treatment constr
_refine_ls_matrix_type full
_refine_ls_number_parameters 91
_refine_ls_number_reflns 2352
_refine_ls_number_restraints 2
_refine_ls_restrained_S_all 1.006
_refine_ls_R_factor_all 0.0913
_refine_ls_R_factor_gt 0.0534
_refine_ls_shift/su_max 0.001
_refine_ls_shift/su_mean 0.000
_refine_ls_structure_factor_coef Fsqd
_refine_ls_weighting_details 'calc w=1/[\s^2^(Fo^2^)+(0.0800P)^2^+0.0000P] where P=(Fo^2^+2Fc^2^)/3'
_refine_ls_weighting_scheme calc
_refine_ls_wR_factor_gt 0.1260
_refine_ls_wR_factor_ref 0.1552
_reflns_number_gt 1523
_reflns_number_total 2352
_reflns_threshold_expression >2sigma(I)
_cod_data_source_file b605420j.txt
_cod_data_source_block (DIETSe)2FeBr4
_cod_depositor_comments
;
The following automatic conversions were performed:
'_symmetry_cell_setting' value 'Orthorhombic' changed to 'orthorhombic'
according to '/home/saulius/struct/CIF-dictionaries/cif_core.dic'
dictionary named 'cif_core.dic' version 2.4.1 from 2010-06-29.

Automatic conversion script
Id: cif_fix_enum 1527 2010-12-29 10:47:43Z saulius 
;
_cod_original_cell_volume 3632(2)
_cod_original_sg_symbol_H-M Ibam
_cod_database_code 7203429

loop_
_symmetry_equiv_pos_as_xyz
'x, y, z'
'-x, -y, z'
'-x+1/2, y+1/2, -z'
'x+1/2, -y+1/2, -z'
'x+1/2, y+1/2, z+1/2'
'-x+1/2, -y+1/2, z+1/2'
'-x+1, y+1, -z+1/2'
'x+1, -y+1, -z+1/2'
'-x, -y, -z'
'x, y, -z'
'x-1/2, -y-1/2, z'
'-x-1/2, y-1/2, z'
'-x+1/2, -y+1/2, -z+1/2'
'x+1/2, y+1/2, -z+1/2'
'x, -y, z+1/2'
'-x, y, z+1/2'

loop_
_atom_site_label
_atom_site_type_symbol
_atom_site_fract_x
_atom_site_fract_y
_atom_site_fract_z
_atom_site_U_iso_or_equiv
_atom_site_adp_type
_atom_site_occupancy
_atom_site_symmetry_multiplicity
_atom_site_calc_flag
_atom_site_refinement_flags
_atom_site_disorder_assembly
_atom_site_disorder_group
I1 I 0.18348(9) 0.364680(18) 0.36386(5) 0.0333(2) Uani 1 1 d . . .
Se1 Se 0.17036(14) 0.27338(3) 0.38298(7) 0.0298(3) Uani 1 1 d . . .
Se2 Se 0.17611(15) 0.18090(2) 0.38322(7) 0.0286(3) Uani 1 1 d . . .
S1 S 0.1778(4) 0.09802(7) 0.37134(19) 0.0376(6) Uani 1 1 d . . .
C1 C 0.1748(19) 0.2451(4) 0.5000 0.028(3) Uani 1 2 d S . .
C2 C 0.1721(17) 0.2082(3) 0.5000 0.023(3) Uani 1 2 d S . .
C3 C 0.1774(12) 0.3183(2) 0.4505(6) 0.0218(18) Uani 1 1 d . . .
C4 C 0.1761(12) 0.1350(2) 0.4507(7) 0.0265(19) Uani 1 1 d . . .
C5A C 0.231(3) 0.0605(7) 0.4517(17) 0.047(5) Uani 0.50 1 d PD . .
H5A1 H 0.2116 0.0377 0.4169 0.056 Uiso 0.50 1 calc PR . .
H5A2 H 0.3582 0.0618 0.4707 0.056 Uiso 0.50 1 calc PR . .
C5B C 0.111(3) 0.0612(7) 0.4554(17) 0.047(5) Uani 0.50 1 d PD . .
H5B1 H -0.0161 0.0644 0.4743 0.056 Uiso 0.50 1 calc PR . .
H5B2 H 0.1211 0.0379 0.4216 0.056 Uiso 0.50 1 calc PR . .
Fe1 Fe 0.5000 0.0000 0.2500 0.0621(11) Uani 1 4 d S . .
Br1 Br 0.3115(3) 0.03670(5) 0.15444(14) 0.1021(7) Uani 1 1 d . . .

loop_
_atom_site_aniso_label
_atom_site_aniso_U_11
_atom_site_aniso_U_22
_atom_site_aniso_U_33
_atom_site_aniso_U_23
_atom_site_aniso_U_13
_atom_site_aniso_U_12
I1 0.0378(4) 0.0251(4) 0.0371(4) 0.0118(3) -0.0027(3) 0.0004(3)
Se1 0.0474(6) 0.0208(5) 0.0212(5) -0.0009(3) -0.0006(4) 0.0002(5)
Se2 0.0407(6) 0.0196(5) 0.0256(5) -0.0014(3) 0.0010(4) -0.0003(4)
S1 0.0558(17) 0.0191(12) 0.0379(13) -0.0055(10) 0.0054(13) -0.0016(12)
C1 0.036(8) 0.023(7) 0.024(6) 0.000 0.000 -0.005(6)
C2 0.029(7) 0.017(6) 0.022(6) 0.000 0.000 0.002(6)
C3 0.028(5) 0.011(4) 0.027(4) 0.004(3) 0.007(4) 0.000(4)
C4 0.028(5) 0.014(4) 0.037(5) 0.000(4) 0.007(4) 0.004(4)
C5A 0.066(14) 0.028(7) 0.048(8) 0.010(6) -0.002(13) 0.003(14)
C5B 0.066(14) 0.028(7) 0.048(8) 0.010(6) -0.002(13) 0.003(14)
Fe1 0.107(3) 0.0199(16) 0.059(2) 0.000 0.000 0.000
Br1 0.1625(19) 0.0403(8) 0.1035(14) 0.0144(9) -0.0349(13) 0.0086(10)

loop_
_atom_type_symbol
_atom_type_description
_atom_type_scat_dispersion_real
_atom_type_scat_dispersion_imag
_atom_type_scat_source
C C 0.0033 0.0016 'International Tables Vol C Tables 4.2.6.8 and 6.1.1.4'
H H 0.0000 0.0000 'International Tables Vol C Tables 4.2.6.8 and 6.1.1.4'
S S 0.1246 0.1234 'International Tables Vol C Tables 4.2.6.8 and 6.1.1.4'
Fe Fe 0.3463 0.8444 'International Tables Vol C Tables 4.2.6.8 and 6.1.1.4'
Se Se -0.0929 2.2259 'International Tables Vol C Tables 4.2.6.8 and 6.1.1.4'
Br Br -0.2901 2.4595 'International Tables Vol C Tables 4.2.6.8 and 6.1.1.4'
I I -0.4742 1.8119 'International Tables Vol C Tables 4.2.6.8 and 6.1.1.4'

loop_
_geom_angle_atom_site_label_1
_geom_angle_atom_site_label_2
_geom_angle_atom_site_label_3
_geom_angle
_geom_angle_site_symmetry_1
_geom_angle_site_symmetry_3
_geom_angle_publ_flag
C3 Se1 C1 93.9(4) . . ?
C2 Se2 C4 93.6(4) . . ?
C4 S1 C5A 102.8(9) . . ?
C4 S1 C5B 100.7(8) . . ?
C5A S1 C5B 28.0(7) . . ?
C2 C1 Se1 123.0(3) . 10_556 ?
C2 C1 Se1 123.0(3) . . ?
Se1 C1 Se1 113.9(7) 10_556 . ?
C1 C2 Se2 122.2(3) . . ?
C1 C2 Se2 122.2(3) . 10_556 ?
Se2 C2 Se2 115.6(6) . 10_556 ?
C3 C3 Se1 119.1(2) 10_556 . ?
C3 C3 I1 124.7(2) 10_556 . ?
Se1 C3 I1 116.1(4) . . ?
C4 C4 S1 128.5(3) 10_556 . ?
C4 C4 Se2 118.6(3) 10_556 . ?
S1 C4 Se2 112.9(5) . . ?
C5B C5A S1 111.4(18) 10_556 . ?
C5B C5A H5A1 109.3 10_556 . ?
S1 C5A H5A1 109.3 . . ?
C5B C5A H5A2 109.3 10_556 . ?
S1 C5A H5A2 109.3 . . ?
H5A1 C5A H5A2 108.0 . . ?
C5A C5B S1 111.6(19) 10_556 . ?
C5A C5B H5B1 109.3 10_556 . ?
S1 C5B H5B1 109.3 . . ?
C5A C5B H5B2 109.3 10_556 . ?
S1 C5B H5B2 109.3 . . ?
H5B1 C5B H5B2 108.0 . . ?
Br1 Fe1 Br1 107.08(11) 7_545 2_655 ?
Br1 Fe1 Br1 109.31(10) 7_545 . ?
Br1 Fe1 Br1 112.07(11) 2_655 . ?
Br1 Fe1 Br1 112.07(11) 7_545 8_445 ?
Br1 Fe1 Br1 109.31(10) 2_655 8_445 ?
Br1 Fe1 Br1 107.08(11) . 8_445 ?

loop_
_geom_bond_atom_site_label_1
_geom_bond_atom_site_label_2
_geom_bond_distance
_geom_bond_site_symmetry_2
_geom_bond_publ_flag
I1 C3 2.065(8) . ?
Se1 C3 1.883(8) . ?
Se1 C1 1.895(7) . ?
Se2 C2 1.873(6) . ?
Se2 C4 1.911(9) . ?
S1 C4 1.731(9) . ?
S1 C5A 1.79(2) . ?
S1 C5B 1.83(2) . ?
C1 C2 1.352(18) . ?
C1 Se1 1.895(7) 10_556 ?
C2 Se2 1.873(6) 10_556 ?
C3 C3 1.342(17) 10_556 ?
C4 C4 1.337(18) 10_556 ?
C5A C5B 1.535(7) 10_556 ?
C5A H5A1 0.9700 . ?
C5A H5A2 0.9700 . ?
C5B C5A 1.535(7) 10_556 ?
C5B H5B1 0.9700 . ?
C5B H5B2 0.9700 . ?
Fe1 Br1 2.3209(18) 7_545 ?
Fe1 Br1 2.3209(18) 2_655 ?
Fe1 Br1 2.3209(18) . ?
Fe1 Br1 2.3209(18) 8_445 ?
